data_4087170
loop_
_publ_author_name
'Morgan, Matthew M.'
'Patrick, Evan A.'
'Rautiainen, J. Mikko'
'Tuononen, Heikki M.'
'Piers, Warren E.'
'Spasyuk, Denis M.'

_publ_section_title
;
 Zirconocene-Based Methods for the Preparation of BN-Indenes: Application
 to the Synthesis of
 1,5-Dibora-4a,8a-diaza-1,2,3,5,6,7-hexaaryl-4,8-dimethyl-s-indacenes
;
_journal_name_full Organometallics
_journal_paper_doi 10.1021/acs.organomet.7b00051
_journal_year 2017
_chemical_formula_moiety 'C18 H36 K N2 O6, C25 H19 B N'
_chemical_formula_sum 'C57.33 H73.33 B1.33 K1.33 N4 O8'
_chemical_formula_weight 1013.08
_space_group_crystal_system orthorhombic
_space_group_IT_number 61
_space_group_name_Hall '-P 2ac 2ab'
_space_group_name_H-M_alt 'P b c a'
_symmetry_space_group_name_Hall '-P 2ac 2ab'
_symmetry_space_group_name_H-M 'P b c a'
_atom_sites_solution_hydrogens geom
_audit_creation_method SHELXL-2014/6
_cell_angle_alpha 90
_cell_angle_beta 90
_cell_angle_gamma 90
_cell_formula_units_Z 6
_cell_length_a 19.31(2)
_cell_length_b 17.619(14)
_cell_length_c 24.71(2)
_cell_measurement_reflns_used 9958
_cell_measurement_temperature 173(2)
_cell_measurement_theta_max 70.57
_cell_measurement_theta_min 3.60
_cell_volume 8407(13)
_computing_cell_refinement 'Bruker SAINT'
_computing_data_collection 'Bruker APEX2'
_computing_data_reduction 'Bruker SAINT'
_computing_molecular_graphics 'Bruker SHELXTL'
_computing_publication_material 'LinXTL v. 5.8.3 (Spasyuk, 2009)'
_computing_structure_refinement 'SHELXL-2014 (Sheldrick 2014)'
_computing_structure_solution 'SHELXS-97 (Sheldrick 2008)'
_diffrn_ambient_temperature 173(2)
_diffrn_measured_fraction_theta_full 0.999
_diffrn_measured_fraction_theta_max 0.996
_diffrn_measurement_device_type 'Bruker APEX-II CCD'
_diffrn_measurement_method \w
_diffrn_radiation_type CuK\a
_diffrn_radiation_wavelength 1.54178
_diffrn_reflns_av_R_equivalents 0.0644
_diffrn_reflns_av_unetI/netI 0.0399
_diffrn_reflns_Laue_measured_fraction_full 0.999
_diffrn_reflns_Laue_measured_fraction_max 0.996
_diffrn_reflns_limit_h_max 23
_diffrn_reflns_limit_h_min -23
_diffrn_reflns_limit_k_max 21
_diffrn_reflns_limit_k_min -21
_diffrn_reflns_limit_l_max 29
_diffrn_reflns_limit_l_min -26
_diffrn_reflns_number 57352
_diffrn_reflns_point_group_measured_fraction_full 0.999
_diffrn_reflns_point_group_measured_fraction_max 0.996
_diffrn_reflns_theta_full 67.679
_diffrn_reflns_theta_max 69.730
_diffrn_reflns_theta_min 3.578
_exptl_absorpt_coefficient_mu 1.493
_exptl_absorpt_correction_T_max 0.780
_exptl_absorpt_correction_T_min 0.742
_exptl_absorpt_correction_type multi-scan
_exptl_absorpt_process_details 'Sadabs (Sheldrick, 1996)'
_exptl_crystal_colour Yellow
_exptl_crystal_density_diffrn 1.201
_exptl_crystal_density_method 'not measured'
_exptl_crystal_description block
_exptl_crystal_F_000 3248
_exptl_crystal_size_max 0.20
_exptl_crystal_size_mid 0.20
_exptl_crystal_size_min 0.20
_refine_diff_density_max 0.404
_refine_diff_density_min -0.361
_refine_diff_density_rms 0.063
_refine_ls_extinction_method none
_refine_ls_goodness_of_fit_ref 1.027
_refine_ls_hydrogen_treatment constr
_refine_ls_matrix_type full
_refine_ls_number_parameters 487
_refine_ls_number_reflns 7897
_refine_ls_number_restraints 555
_refine_ls_restrained_S_all 1.005
_refine_ls_R_factor_all 0.0786
_refine_ls_R_factor_gt 0.0612
_refine_ls_shift/su_max 0.001
_refine_ls_shift/su_mean 0.000
_refine_ls_structure_factor_coef Fsqd
_refine_ls_weighting_details 'w=1/[\s^2^(Fo^2^)+(0.1224P)^2^+0.0231P] where P=(Fo^2^+2Fc^2^)/3'
_refine_ls_weighting_scheme calc
_refine_ls_wR_factor_gt 0.1614
_refine_ls_wR_factor_ref 0.1776
_reflns_Friedel_coverage 0.000
_reflns_number_gt 6036
_reflns_number_total 7897
_reflns_threshold_expression 'I > 2\s(I)'
_cod_data_source_file om7b00051_si_002.cif
_cod_data_source_block newMM_a
_cod_original_cell_volume 8408(14)
_cod_database_code 4087170
_shelx_space_group_comment
;
The symmetry employed for this shelxl refinement is uniquely defined
by the following loop, which should always be used as a source of
symmetry information in preference to the above space-group names.
They are only intended as comments.
;
_shelx_estimated_absorpt_t_min 0.755
_shelx_estimated_absorpt_t_max 0.755
_shelxl_version_number 2014/6

loop_
_space_group_symop_operation_xyz
'x, y, z'
'-x+1/2, -y, z+1/2'
'-x, y+1/2, -z+1/2'
'x+1/2, -y+1/2, -z'
'-x, -y, -z'
'x-1/2, y, -z-1/2'
'x, -y-1/2, z-1/2'
'-x-1/2, y-1/2, z'

loop_
_atom_site_label
_atom_site_type_symbol
_atom_site_fract_x
_atom_site_fract_y
_atom_site_fract_z
_atom_site_U_iso_or_equiv
_atom_site_adp_type
_atom_site_occupancy
_atom_site_site_symmetry_order
_atom_site_calc_flag
_atom_site_refinement_flags_posn
_atom_site_refinement_flags_adp
K1 K 0.50830(2) 0.19310(3) 0.34629(2) 0.03215(15) Uani 1 1 d . U
O4 O 0.36828(9) 0.15121(10) 0.32752(7) 0.0388(4) Uani 1 1 d . U
O2 O 0.51763(10) 0.14289(11) 0.45557(7) 0.0416(4) Uani 1 1 d . U
O1 O 0.60996(9) 0.08216(11) 0.37870(7) 0.0439(4) Uani 1 1 d . U
O6 O 0.48810(10) 0.35107(10) 0.36649(8) 0.0426(4) Uani 1 1 d . U
O3 O 0.46967(10) 0.12115(10) 0.24824(7) 0.0434(4) Uani 1 1 d . U
O5 O 0.60346(10) 0.30169(11) 0.30452(8) 0.0459(4) Uani 1 1 d . U
N3 N 0.39855(11) 0.24090(13) 0.42595(8) 0.0376(4) Uani 1 1 d . U
N1 N 0.51460(11) 0.64283(12) 0.42365(8) 0.0356(4) Uani 1 1 d . U
N2 N 0.61792(12) 0.14345(14) 0.26605(9) 0.0434(5) Uani 1 1 d . U
C3 C 0.56991(11) 0.67973(13) 0.39560(8) 0.0287(4) Uani 1 1 d . U
C1 C 0.47376(12) 0.76063(14) 0.39266(9) 0.0331(5) Uani 1 1 d . U
C14 C 0.43123(13) 0.82908(14) 0.38522(9) 0.0367(5) Uani 1 1 d . U
C8 C 0.38837(13) 0.66686(14) 0.45511(10) 0.0370(5) Uani 1 1 d . U
C20 C 0.59343(13) 0.79868(14) 0.33933(10) 0.0357(5) Uani 1 1 d . U
C7 C 0.52712(13) 0.57320(13) 0.44941(9) 0.0351(5) Uani 1 1 d . U
H7 H 0.4905 0.5490 0.4684 0.042 Uiso 1 1 calc R U
C6 C 0.59058(13) 0.53958(14) 0.44776(10) 0.0386(5) Uani 1 1 d . U
H6 H 0.5982 0.4931 0.4664 0.046 Uiso 1 1 calc R U
C15 C 0.45997(15) 0.90200(15) 0.37662(10) 0.0405(5) Uani 1 1 d . U
H15 H 0.5088 0.9072 0.3743 0.049 Uiso 1 1 calc R U
C4 C 0.63477(13) 0.64235(15) 0.39300(10) 0.0384(5) Uani 1 1 d . U
H4 H 0.6715 0.6653 0.3733 0.046 Uiso 1 1 calc R U
C21 C 0.57327(14) 0.81998(15) 0.28692(11) 0.0405(5) Uani 1 1 d . U
H21 H 0.5281 0.8070 0.2748 0.049 Uiso 1 1 calc R U
C13 C 0.35105(13) 0.60059(15) 0.44246(11) 0.0410(6) Uani 1 1 d . U
H13 H 0.3644 0.5713 0.4119 0.049 Uiso 1 1 calc R U
C2 C 0.54683(13) 0.75067(15) 0.37568(9) 0.0364(5) Uani 1 1 d . U
C5 C 0.64605(14) 0.57419(16) 0.41799(11) 0.0418(6) Uani 1 1 d . U
H5 H 0.6900 0.5501 0.4157 0.050 Uiso 1 1 calc R U
C35 C 0.35092(14) 0.13707(16) 0.27227(11) 0.0431(6) Uani 1 1 d . U
H35A H 0.3494 0.1856 0.2521 0.052 Uiso 1 1 calc R U
H35B H 0.3045 0.1133 0.2702 0.052 Uiso 1 1 calc R U
C34 C 0.40366(15) 0.08548(16) 0.24713(11) 0.0448(6) Uani 1 1 d . U
H34A H 0.4056 0.0370 0.2674 0.054 Uiso 1 1 calc R U
H34B H 0.3905 0.0741 0.2093 0.054 Uiso 1 1 calc R U
C37 C 0.33345(13) 0.20082(17) 0.41395(11) 0.0439(6) Uani 1 1 d . U
H37A H 0.2950 0.2272 0.4327 0.053 Uiso 1 1 calc R U
H37B H 0.3364 0.1488 0.4289 0.053 Uiso 1 1 calc R U
C30 C 0.45439(15) 0.14357(17) 0.48591(11) 0.0455(6) Uani 1 1 d . U
H30A H 0.4641 0.1317 0.5244 0.055 Uiso 1 1 calc R U
H30B H 0.4224 0.1045 0.4716 0.055 Uiso 1 1 calc R U
C19 C 0.35768(15) 0.82599(16) 0.38753(12) 0.0456(6) Uani 1 1 d . U
H19 H 0.3356 0.7783 0.3925 0.055 Uiso 1 1 calc R U
C36 C 0.31637(13) 0.19570(17) 0.35394(11) 0.0445(6) Uani 1 1 d . U
H36A H 0.2704 0.1719 0.3490 0.053 Uiso 1 1 calc R U
H36B H 0.3149 0.2472 0.3380 0.053 Uiso 1 1 calc R U
C31 C 0.42145(15) 0.22104(18) 0.48148(10) 0.0461(6) Uani 1 1 d . U
H31A H 0.3810 0.2231 0.5060 0.055 Uiso 1 1 calc R U
H31B H 0.4551 0.2596 0.4939 0.055 Uiso 1 1 calc R U
C40 C 0.58193(15) 0.37882(15) 0.30591(12) 0.0460(6) Uani 1 1 d . U
H40A H 0.5475 0.3884 0.2770 0.055 Uiso 1 1 calc R U
H40B H 0.6221 0.4126 0.2998 0.055 Uiso 1 1 calc R U
B1 B 0.45440(13) 0.69088(15) 0.42283(10) 0.0306(5) Uani 1 1 d . U
C29 C 0.55707(16) 0.07622(16) 0.46588(11) 0.0486(6) Uani 1 1 d . U
H29A H 0.5307 0.0309 0.4542 0.058 Uiso 1 1 calc R U
H29B H 0.5664 0.0717 0.5052 0.058 Uiso 1 1 calc R U
C25 C 0.66041(14) 0.82015(17) 0.35547(12) 0.0449(6) Uani 1 1 d . U
H25 H 0.6756 0.8078 0.3910 0.054 Uiso 1 1 calc R U
C28 C 0.62424(15) 0.08056(17) 0.43538(12) 0.0497(7) Uani 1 1 d . U
H28A H 0.6498 0.1269 0.4460 0.060 Uiso 1 1 calc R U
H28B H 0.6533 0.0360 0.4442 0.060 Uiso 1 1 calc R U
C12 C 0.29456(14) 0.57664(17) 0.47385(12) 0.0480(6) Uani 1 1 d . U
H12 H 0.2701 0.5318 0.4643 0.058 Uiso 1 1 calc R U
C16 C 0.41861(17) 0.96641(16) 0.37144(11) 0.0484(6) Uani 1 1 d . U
H16 H 0.4399 1.0144 0.3660 0.058 Uiso 1 1 calc R U
C41 C 0.55042(15) 0.39453(15) 0.36047(12) 0.0468(6) Uani 1 1 d . U
H41A H 0.5837 0.3807 0.3894 0.056 Uiso 1 1 calc R U
H41B H 0.5398 0.4493 0.3638 0.056 Uiso 1 1 calc R U
C26 C 0.65228(16) 0.07513(17) 0.28771(12) 0.0506(7) Uani 1 1 d . U
H26A H 0.6948 0.0656 0.2664 0.061 Uiso 1 1 calc R U
H26B H 0.6212 0.0311 0.2824 0.061 Uiso 1 1 calc R U
C9 C 0.36577(15) 0.70787(18) 0.50041(12) 0.0475(6) Uani 1 1 d . U
H9 H 0.3894 0.7532 0.5101 0.057 Uiso 1 1 calc R U
C22 C 0.61697(16) 0.85942(16) 0.25215(11) 0.0481(6) Uani 1 1 d . U
H22 H 0.6016 0.8732 0.2170 0.058 Uiso 1 1 calc R U
C11 C 0.27441(15) 0.61812(19) 0.51871(12) 0.0523(7) Uani 1 1 d . U
H11 H 0.2367 0.6014 0.5404 0.063 Uiso 1 1 calc R U
C27 C 0.67170(15) 0.07951(19) 0.34707(13) 0.0509(7) Uani 1 1 d . U
H27A H 0.6995 0.0346 0.3573 0.061 Uiso 1 1 calc R U
H27B H 0.6998 0.1255 0.3538 0.061 Uiso 1 1 calc R U
C39 C 0.63478(15) 0.28280(17) 0.25357(12) 0.0501(7) Uani 1 1 d . U
H39A H 0.6700 0.3213 0.2439 0.060 Uiso 1 1 calc R U
H39B H 0.5992 0.2818 0.2247 0.060 Uiso 1 1 calc R U
C23 C 0.68345(16) 0.87861(18) 0.26914(13) 0.0545(7) Uani 1 1 d . U
H23 H 0.7138 0.9050 0.2455 0.065 Uiso 1 1 calc R U
C43 C 0.38862(15) 0.32386(17) 0.42153(12) 0.0488(6) Uani 1 1 d . U
H43A H 0.3630 0.3418 0.4538 0.059 Uiso 1 1 calc R U
H43B H 0.3597 0.3346 0.3893 0.059 Uiso 1 1 calc R U
C24 C 0.70518(16) 0.85895(18) 0.32098(14) 0.0545(7) Uani 1 1 d . U
H24 H 0.7504 0.8720 0.3328 0.065 Uiso 1 1 calc R U
C32 C 0.58503(17) 0.12541(19) 0.21356(11) 0.0540(7) Uani 1 1 d . U
H32A H 0.6186 0.0971 0.1911 0.065 Uiso 1 1 calc R U
H32B H 0.5744 0.1735 0.1946 0.065 Uiso 1 1 calc R U
C33 C 0.51940(17) 0.07942(18) 0.21782(12) 0.0521(7) Uani 1 1 d . U
H33A H 0.5011 0.0686 0.1812 0.063 Uiso 1 1 calc R U
H33B H 0.5292 0.0304 0.2359 0.063 Uiso 1 1 calc R U
C42 C 0.45538(16) 0.36812(16) 0.41696(12) 0.0499(7) Uani 1 1 d . U
H42A H 0.4456 0.4232 0.4191 0.060 Uiso 1 1 calc R U
H42B H 0.4866 0.3545 0.4472 0.060 Uiso 1 1 calc R U
C10 C 0.30962(16) 0.6843(2) 0.53181(13) 0.0563(7) Uani 1 1 d . U
H10 H 0.2955 0.7135 0.5622 0.068 Uiso 1 1 calc R U
C38 C 0.66825(15) 0.20565(18) 0.25882(13) 0.0540(7) Uani 1 1 d . U
H38A H 0.6961 0.1956 0.2260 0.065 Uiso 1 1 calc R U
H38B H 0.7002 0.2063 0.2902 0.065 Uiso 1 1 calc R U
C17 C 0.34712(18) 0.96178(18) 0.37412(14) 0.0593(8) Uani 1 1 d . U
H17 H 0.3192 1.0058 0.3702 0.071 Uiso 1 1 calc R U
C18 C 0.31738(17) 0.8911(2) 0.38263(14) 0.0593(8) Uani 1 1 d . U
H18 H 0.2684 0.8871 0.3852 0.071 Uiso 1 1 calc R U

loop_
_atom_site_aniso_label
_atom_site_aniso_U_11
_atom_site_aniso_U_22
_atom_site_aniso_U_33
_atom_site_aniso_U_23
_atom_site_aniso_U_13
_atom_site_aniso_U_12
K1 0.0324(3) 0.0334(3) 0.0306(3) 0.00017(17) 0.00048(17) -0.00098(18)
O4 0.0342(9) 0.0464(10) 0.0357(9) -0.0002(7) -0.0071(6) -0.0012(7)
O2 0.0451(10) 0.0458(10) 0.0341(9) 0.0061(7) -0.0013(7) -0.0004(8)
O1 0.0385(10) 0.0518(11) 0.0414(10) 0.0070(8) -0.0035(7) 0.0050(8)
O6 0.0519(11) 0.0386(9) 0.0372(10) -0.0061(7) -0.0026(7) -0.0042(8)
O3 0.0512(11) 0.0413(10) 0.0377(9) -0.0090(7) -0.0027(7) 0.0026(8)
O5 0.0458(11) 0.0406(10) 0.0512(11) 0.0095(8) 0.0071(8) -0.0008(8)
N3 0.0365(10) 0.0448(11) 0.0314(10) -0.0029(8) 0.0025(8) 0.0000(9)
N1 0.0412(11) 0.0346(10) 0.0310(10) -0.0032(8) 0.0010(8) -0.0024(8)
N2 0.0407(12) 0.0503(13) 0.0391(11) 0.0041(9) 0.0088(8) 0.0102(9)
C3 0.0305(11) 0.0333(11) 0.0223(10) -0.0017(8) 0.0010(7) -0.0015(8)
C1 0.0321(11) 0.0388(12) 0.0284(11) 0.0010(9) -0.0025(8) -0.0013(9)
C14 0.0446(13) 0.0386(12) 0.0270(11) -0.0016(9) -0.0051(9) 0.0036(10)
C8 0.0350(12) 0.0401(12) 0.0358(12) 0.0053(9) -0.0022(9) 0.0052(10)
C20 0.0351(12) 0.0396(13) 0.0325(12) -0.0020(9) 0.0013(9) 0.0018(9)
C7 0.0433(13) 0.0328(12) 0.0291(12) -0.0011(8) 0.0011(9) -0.0031(9)
C6 0.0449(13) 0.0352(12) 0.0356(13) 0.0003(9) -0.0013(9) 0.0039(10)
C15 0.0489(14) 0.0411(13) 0.0313(12) 0.0019(9) -0.0032(9) 0.0011(11)
C4 0.0374(13) 0.0419(13) 0.0359(13) 0.0004(10) 0.0028(9) 0.0006(10)
C21 0.0438(14) 0.0417(13) 0.0362(13) 0.0006(10) -0.0021(10) 0.0068(11)
C13 0.0416(13) 0.0399(13) 0.0414(14) 0.0042(10) -0.0030(10) 0.0024(10)
C2 0.0387(12) 0.0416(12) 0.0290(11) -0.0017(9) -0.0013(8) -0.0002(10)
C5 0.0376(13) 0.0473(14) 0.0405(14) -0.0014(10) 0.0014(10) 0.0084(10)
C35 0.0418(14) 0.0476(15) 0.0398(13) -0.0005(10) -0.0133(10) -0.0069(11)
C34 0.0560(15) 0.0411(13) 0.0373(13) -0.0057(10) -0.0137(11) -0.0034(11)
C37 0.0332(13) 0.0593(17) 0.0391(14) 0.0020(11) 0.0051(10) -0.0006(11)
C30 0.0494(15) 0.0571(16) 0.0299(12) 0.0054(11) -0.0006(10) -0.0052(12)
C19 0.0445(14) 0.0443(14) 0.0479(16) 0.0077(11) -0.0011(11) 0.0044(11)
C36 0.0301(12) 0.0588(17) 0.0447(15) -0.0001(11) -0.0048(10) 0.0000(11)
C31 0.0467(15) 0.0608(17) 0.0308(13) -0.0060(11) 0.0019(10) -0.0010(12)
C40 0.0502(16) 0.0356(13) 0.0524(16) 0.0104(11) -0.0051(11) -0.0074(11)
B1 0.0315(12) 0.0329(13) 0.0273(12) -0.0021(9) -0.0005(9) 0.0007(10)
C29 0.0623(17) 0.0481(15) 0.0353(14) 0.0093(11) -0.0061(11) 0.0060(12)
C25 0.0404(14) 0.0512(15) 0.0433(14) 0.0057(11) -0.0049(10) -0.0019(11)
C28 0.0508(16) 0.0527(16) 0.0456(15) 0.0061(12) -0.0132(11) 0.0112(13)
C12 0.0391(14) 0.0495(15) 0.0555(16) 0.0127(12) -0.0043(11) -0.0026(11)
C16 0.0695(18) 0.0368(13) 0.0390(14) 0.0063(10) 0.0012(11) 0.0058(12)
C41 0.0569(16) 0.0353(13) 0.0482(15) -0.0016(11) -0.0109(11) -0.0078(11)
C26 0.0492(16) 0.0503(16) 0.0522(16) 0.0021(12) 0.0114(12) 0.0149(12)
C9 0.0429(14) 0.0554(16) 0.0443(15) -0.0071(12) 0.0028(11) 0.0010(12)
C22 0.0598(17) 0.0470(15) 0.0375(14) 0.0050(11) 0.0042(11) 0.0112(12)
C11 0.0369(14) 0.0704(19) 0.0494(15) 0.0178(13) 0.0063(11) 0.0030(13)
C27 0.0380(14) 0.0564(17) 0.0584(17) 0.0081(13) -0.0006(11) 0.0101(12)
C39 0.0438(15) 0.0542(16) 0.0524(16) 0.0151(12) 0.0150(12) -0.0023(12)
C23 0.0562(17) 0.0507(16) 0.0566(17) 0.0128(13) 0.0163(13) 0.0052(13)
C43 0.0522(16) 0.0505(15) 0.0436(15) -0.0074(11) 0.0060(11) 0.0118(12)
C24 0.0415(15) 0.0555(17) 0.0663(19) 0.0110(14) 0.0046(12) -0.0041(12)
C32 0.0632(18) 0.0627(18) 0.0363(14) 0.0000(12) 0.0096(12) 0.0155(14)
C33 0.0675(18) 0.0515(16) 0.0373(14) -0.0101(11) -0.0017(12) 0.0134(13)
C42 0.0652(18) 0.0407(14) 0.0438(15) -0.0102(11) 0.0002(12) 0.0014(12)
C10 0.0469(16) 0.075(2) 0.0469(16) -0.0051(14) 0.0099(12) 0.0065(14)
C38 0.0411(15) 0.0613(17) 0.0595(18) 0.0107(13) 0.0186(12) 0.0078(12)
C17 0.0681(19) 0.0492(16) 0.0606(19) 0.0132(14) 0.0071(14) 0.0217(14)
C18 0.0511(17) 0.0629(18) 0.064(2) 0.0154(14) 0.0089(13) 0.0180(14)

loop_
_atom_type_symbol
_atom_type_description
_atom_type_scat_dispersion_real
_atom_type_scat_dispersion_imag
_atom_type_scat_source
C C 0.0181 0.0091 'International Tables Vol C Tables 4.2.6.8 and 6.1.1.4'
H H 0.0000 0.0000 'International Tables Vol C Tables 4.2.6.8 and 6.1.1.4'
B B 0.0090 0.0039 'International Tables Vol C Tables 4.2.6.8 and 6.1.1.4'
N N 0.0311 0.0180 'International Tables Vol C Tables 4.2.6.8 and 6.1.1.4'
O O 0.0492 0.0322 'International Tables Vol C Tables 4.2.6.8 and 6.1.1.4'
K K 0.3868 1.0657 'International Tables Vol C Tables 4.2.6.8 and 6.1.1.4'

loop_
_geom_angle_atom_site_label_1
_geom_angle_atom_site_label_2
_geom_angle_atom_site_label_3
_geom_angle
O3 K1 O4 59.58(6)
O3 K1 O2 133.50(7)
O4 K1 O2 97.72(6)
O3 K1 O5 99.25(8)
O4 K1 O5 136.88(7)
O2 K1 O5 120.78(6)
O3 K1 O6 123.34(6)
O4 K1 O6 98.72(6)
O2 K1 O6 98.39(7)
O5 K1 O6 59.75(7)
O3 K1 O1 96.51(7)
O4 K1 O1 121.15(8)
O2 K1 O1 58.87(6)
O5 K1 O1 96.70(9)
O6 K1 O1 134.86(6)
O3 K1 N3 119.88(8)
O4 K1 N3 60.63(8)
O2 K1 N3 60.78(7)
O5 K1 N3 120.21(8)
O6 K1 N3 61.12(6)
O1 K1 N3 119.16(8)
O3 K1 N2 59.70(9)
O4 K1 N2 118.91(8)
O2 K1 N2 119.12(8)
O5 K1 N2 60.37(8)
O6 K1 N2 119.44(6)
O1 K1 N2 60.67(8)
N3 K1 N2 179.41(7)
C35 O4 C36 111.6(2)
C35 O4 K1 115.15(15)
C36 O4 K1 116.77(16)
C29 O2 C30 111.7(2)
C29 O2 K1 117.40(15)
C30 O2 K1 116.08(15)
C27 O1 C28 112.0(2)
C27 O1 K1 116.05(16)
C28 O1 K1 114.66(16)
C42 O6 C41 110.4(2)
C42 O6 K1 114.69(16)
C41 O6 K1 112.81(16)
C34 O3 C33 111.5(2)
C34 O3 K1 116.76(15)
C33 O3 K1 120.29(17)
C40 O5 C39 111.5(2)
C40 O5 K1 116.41(16)
C39 O5 K1 115.72(16)
C37 N3 C43 110.4(2)
C37 N3 C31 109.1(2)
C43 N3 C31 109.9(2)
C37 N3 K1 109.59(16)
C43 N3 K1 108.63(15)
C31 N3 K1 109.17(16)
C7 N1 C3 119.3(2)
C7 N1 B1 131.3(2)
C3 N1 B1 109.2(2)
C26 N2 C38 110.7(2)
C26 N2 C32 109.6(2)
C38 N2 C32 109.7(2)
C26 N2 K1 108.22(16)
C38 N2 K1 108.97(17)
C32 N2 K1 109.62(17)
C2 C3 C4 132.3(2)
C2 C3 N1 109.6(2)
C4 C3 N1 118.1(2)
C14 C1 C2 126.4(2)
C14 C1 B1 126.9(2)
C2 C1 B1 106.5(2)
C15 C14 C19 115.6(2)
C15 C14 C1 123.0(2)
C19 C14 C1 121.4(2)
C9 C8 C13 116.4(3)
C9 C8 B1 121.5(2)
C13 C8 B1 122.0(2)
C21 C20 C25 116.4(2)
C21 C20 C2 121.8(2)
C25 C20 C2 121.6(2)
C6 C7 N1 121.4(2)
C6 C7 H7 119.3
N1 C7 H7 119.3
C7 C6 C5 120.2(2)
C7 C6 H6 119.9
C5 C6 H6 119.9
C16 C15 C14 121.9(3)
C16 C15 H15 119.1
C14 C15 H15 119.1
C5 C4 C3 121.9(2)
C5 C4 H4 119.0
C3 C4 H4 119.0
C22 C21 C20 122.4(3)
C22 C21 H21 118.8
C20 C21 H21 118.8
C12 C13 C8 121.7(3)
C12 C13 H13 119.2
C8 C13 H13 119.2
C3 C2 C1 107.8(2)
C3 C2 C20 120.5(2)
C1 C2 C20 131.4(2)
C4 C5 C6 119.0(2)
C4 C5 H5 120.5
C6 C5 H5 120.5
O4 C35 C34 110.0(2)
O4 C35 H35A 109.7
C34 C35 H35A 109.7
O4 C35 H35B 109.7
C34 C35 H35B 109.7
H35A C35 H35B 108.2
O3 C34 C35 109.5(2)
O3 C34 H34A 109.8
C35 C34 H34A 109.8
O3 C34 H34B 109.8
C35 C34 H34B 109.8
H34A C34 H34B 108.2
N3 C37 C36 114.2(2)
N3 C37 H37A 108.7
C36 C37 H37A 108.7
N3 C37 H37B 108.7
C36 C37 H37B 108.7
H37A C37 H37B 107.6
O2 C30 C31 109.2(2)
O2 C30 H30A 109.8
C31 C30 H30A 109.8
O2 C30 H30B 109.8
C31 C30 H30B 109.8
H30A C30 H30B 108.3
C18 C19 C14 121.5(3)
C18 C19 H19 119.2
C14 C19 H19 119.2
O4 C36 C37 109.0(2)
O4 C36 H36A 109.9
C37 C36 H36A 109.9
O4 C36 H36B 109.9
C37 C36 H36B 109.9
H36A C36 H36B 108.3
N3 C31 C30 114.0(2)
N3 C31 H31A 108.8
C30 C31 H31A 108.8
N3 C31 H31B 108.8
C30 C31 H31B 108.8
H31A C31 H31B 107.7
O5 C40 C41 108.4(2)
O5 C40 H40A 110.0
C41 C40 H40A 110.0
O5 C40 H40B 110.0
C41 C40 H40B 110.0
H40A C40 H40B 108.4
N1 B1 C1 106.9(2)
N1 B1 C8 119.6(2)
C1 B1 C8 133.3(2)
O2 C29 C28 109.3(2)
O2 C29 H29A 109.8
C28 C29 H29A 109.8
O2 C29 H29B 109.8
C28 C29 H29B 109.8
H29A C29 H29B 108.3
C24 C25 C20 122.0(3)
C24 C25 H25 119.0
C20 C25 H25 119.0
O1 C28 C29 109.0(2)
O1 C28 H28A 109.9
C29 C28 H28A 109.9
O1 C28 H28B 109.9
C29 C28 H28B 109.9
H28A C28 H28B 108.3
C11 C12 C13 120.2(3)
C11 C12 H12 119.9
C13 C12 H12 119.9
C17 C16 C15 121.3(3)
C17 C16 H16 119.4
C15 C16 H16 119.4
O6 C41 C40 109.5(2)
O6 C41 H41A 109.8
C40 C41 H41A 109.8
O6 C41 H41B 109.8
C40 C41 H41B 109.8
H41A C41 H41B 108.2
N2 C26 C27 114.9(2)
N2 C26 H26A 108.5
C27 C26 H26A 108.5
N2 C26 H26B 108.5
C27 C26 H26B 108.5
H26A C26 H26B 107.5
C10 C9 C8 122.1(3)
C10 C9 H9 118.9
C8 C9 H9 118.9
C21 C22 C23 119.7(3)
C21 C22 H22 120.2
C23 C22 H22 120.2
C12 C11 C10 119.5(3)
C12 C11 H11 120.2
C10 C11 H11 120.2
O1 C27 C26 109.0(2)
O1 C27 H27A 109.9
C26 C27 H27A 109.9
O1 C27 H27B 109.9
C26 C27 H27B 109.9
H27A C27 H27B 108.3
O5 C39 C38 108.3(2)
O5 C39 H39A 110.0
C38 C39 H39A 110.0
O5 C39 H39B 110.0
C38 C39 H39B 110.0
H39A C39 H39B 108.4
C24 C23 C22 119.7(3)
C24 C23 H23 120.2
C22 C23 H23 120.2
N3 C43 C42 113.9(2)
N3 C43 H43A 108.8
C42 C43 H43A 108.8
N3 C43 H43B 108.8
C42 C43 H43B 108.8
H43A C43 H43B 107.7
C23 C24 C25 119.9(3)
C23 C24 H24 120.1
C25 C24 H24 120.1
N2 C32 C33 114.5(2)
N2 C32 H32A 108.6
C33 C32 H32A 108.6
N2 C32 H32B 108.6
C33 C32 H32B 108.6
H32A C32 H32B 107.6
O3 C33 C32 109.0(2)
O3 C33 H33A 109.9
C32 C33 H33A 109.9
O3 C33 H33B 109.9
C32 C33 H33B 109.9
H33A C33 H33B 108.3
O6 C42 C43 109.5(2)
O6 C42 H42A 109.8
C43 C42 H42A 109.8
O6 C42 H42B 109.8
C43 C42 H42B 109.8
H42A C42 H42B 108.2
C11 C10 C9 120.1(3)
C11 C10 H10 120.0
C9 C10 H10 120.0
N2 C38 C39 113.4(2)
N2 C38 H38A 108.9
C39 C38 H38A 108.9
N2 C38 H38B 108.9
C39 C38 H38B 108.9
H38A C38 H38B 107.7
C16 C17 C18 118.2(3)
C16 C17 H17 120.9
C18 C17 H17 120.9
C17 C18 C19 121.4(3)
C17 C18 H18 119.3
C19 C18 H18 119.3

loop_
_geom_bond_atom_site_label_1
_geom_bond_atom_site_label_2
_geom_bond_distance
K1 O3 2.834(3)
K1 O4 2.841(3)
K1 O2 2.847(3)
K1 O5 2.847(3)
K1 O6 2.855(3)
K1 O1 2.884(3)
K1 N3 3.013(3)
K1 N2 3.029(3)
O4 C35 1.428(3)
O4 C36 1.430(3)
O2 C29 1.423(3)
O2 C30 1.433(3)
O1 C27 1.426(4)
O1 C28 1.427(4)
O6 C42 1.430(4)
O6 C41 1.434(4)
O3 C34 1.422(4)
O3 C33 1.424(3)
O5 C40 1.422(4)
O5 C39 1.436(4)
N3 C37 1.472(4)
N3 C43 1.478(4)
N3 C31 1.483(4)
N1 C7 1.403(3)
N1 C3 1.430(3)
N1 B1 1.438(4)
N2 C26 1.475(4)
N2 C38 1.476(4)
N2 C32 1.479(4)
C3 C2 1.415(4)
C3 C4 1.417(4)
C1 C14 1.471(4)
C1 C2 1.483(4)
C1 B1 1.485(4)
C14 C15 1.416(4)
C14 C19 1.423(4)
C8 C9 1.402(4)
C8 C13 1.407(4)
C8 B1 1.562(4)
C20 C21 1.403(4)
C20 C25 1.406(4)
C20 C2 1.527(4)
C7 C6 1.362(4)
C7 H7 0.9500
C6 C5 1.436(4)
C6 H6 0.9500
C15 C16 1.394(4)
C15 H15 0.9500
C4 C5 1.368(4)
C4 H4 0.9500
C21 C22 1.390(4)
C21 H21 0.9500
C13 C12 1.404(4)
C13 H13 0.9500
C5 H5 0.9500
C35 C34 1.500(4)
C35 H35A 0.9900
C35 H35B 0.9900
C34 H34A 0.9900
C34 H34B 0.9900
C37 C36 1.522(4)
C37 H37A 0.9900
C37 H37B 0.9900
C30 C31 1.510(4)
C30 H30A 0.9900
C30 H30B 0.9900
C19 C18 1.392(4)
C19 H19 0.9500
C36 H36A 0.9900
C36 H36B 0.9900
C31 H31A 0.9900
C31 H31B 0.9900
C40 C41 1.505(4)
C40 H40A 0.9900
C40 H40B 0.9900
C29 C28 1.502(4)
C29 H29A 0.9900
C29 H29B 0.9900
C25 C24 1.393(4)
C25 H25 0.9500
C28 H28A 0.9900
C28 H28B 0.9900
C12 C11 1.383(5)
C12 H12 0.9500
C16 C17 1.385(5)
C16 H16 0.9500
C41 H41A 0.9900
C41 H41B 0.9900
C26 C27 1.516(5)
C26 H26A 0.9900
C26 H26B 0.9900
C9 C10 1.397(4)
C9 H9 0.9500
C22 C23 1.393(5)
C22 H22 0.9500
C11 C10 1.388(5)
C11 H11 0.9500
C27 H27A 0.9900
C27 H27B 0.9900
C39 C38 1.511(4)
C39 H39A 0.9900
C39 H39B 0.9900
C23 C24 1.392(5)
C23 H23 0.9500
C43 C42 1.511(5)
C43 H43A 0.9900
C43 H43B 0.9900
C24 H24 0.9500
C32 C33 1.508(5)
C32 H32A 0.9900
C32 H32B 0.9900
C33 H33A 0.9900
C33 H33B 0.9900
C42 H42A 0.9900
C42 H42B 0.9900
C10 H10 0.9500
C38 H38A 0.9900
C38 H38B 0.9900
C17 C18 1.387(5)
C17 H17 0.9500
C18 H18 0.9500

loop_
_geom_torsion_atom_site_label_1
_geom_torsion_atom_site_label_2
_geom_torsion_atom_site_label_3
_geom_torsion_atom_site_label_4
_geom_torsion
C7 N1 C3 C2 -176.5(2)
B1 N1 C3 C2 -0.9(3)
C7 N1 C3 C4 2.8(3)
B1 N1 C3 C4 178.4(2)
C2 C1 C14 C15 -20.9(4)
B1 C1 C14 C15 153.1(2)
C2 C1 C14 C19 160.6(2)
B1 C1 C14 C19 -25.4(4)
C3 N1 C7 C6 -0.8(3)
B1 N1 C7 C6 -175.3(2)
N1 C7 C6 C5 -1.7(4)
C19 C14 C15 C16 0.7(4)
C1 C14 C15 C16 -177.9(2)
C2 C3 C4 C5 176.7(3)
N1 C3 C4 C5 -2.4(3)
C25 C20 C21 C22 0.7(4)
C2 C20 C21 C22 -175.7(2)
C9 C8 C13 C12 -0.5(4)
B1 C8 C13 C12 175.7(2)
C4 C3 C2 C1 -177.9(2)
N1 C3 C2 C1 1.2(3)
C4 C3 C2 C20 6.9(4)
N1 C3 C2 C20 -174.0(2)
C14 C1 C2 C3 173.9(2)
B1 C1 C2 C3 -1.1(3)
C14 C1 C2 C20 -11.6(4)
B1 C1 C2 C20 173.4(2)
C21 C20 C2 C3 121.0(3)
C25 C20 C2 C3 -55.3(3)
C21 C20 C2 C1 -53.0(4)
C25 C20 C2 C1 130.8(3)
C3 C4 C5 C6 -0.1(4)
C7 C6 C5 C4 2.2(4)
C36 O4 C35 C34 -175.7(2)
K1 O4 C35 C34 48.2(3)
C33 O3 C34 C35 -171.4(2)
K1 O3 C34 C35 44.9(2)
O4 C35 C34 O3 -61.7(3)
C43 N3 C37 C36 77.5(3)
C31 N3 C37 C36 -161.6(2)
K1 N3 C37 C36 -42.1(3)
C29 O2 C30 C31 169.6(2)
K1 O2 C30 C31 -52.1(2)
C15 C14 C19 C18 -1.2(4)
C1 C14 C19 C18 177.4(3)
C35 O4 C36 C37 173.3(2)
K1 O4 C36 C37 -51.4(3)
N3 C37 C36 O4 64.1(3)
C37 N3 C31 C30 77.1(3)
C43 N3 C31 C30 -161.7(2)
K1 N3 C31 C30 -42.6(3)
O2 C30 C31 N3 65.3(3)
C39 O5 C40 C41 -179.4(2)
K1 O5 C40 C41 44.8(3)
C7 N1 B1 C1 175.1(2)
C3 N1 B1 C1 0.1(2)
C7 N1 B1 C8 0.2(4)
C3 N1 B1 C8 -174.7(2)
C14 C1 B1 N1 -174.4(2)
C2 C1 B1 N1 0.6(2)
C14 C1 B1 C8 -0.5(4)
C2 C1 B1 C8 174.4(3)
C9 C8 B1 N1 112.7(3)
C13 C8 B1 N1 -63.2(3)
C9 C8 B1 C1 -60.5(4)
C13 C8 B1 C1 123.5(3)
C30 O2 C29 C28 -177.0(2)
K1 O2 C29 C28 45.4(3)
C21 C20 C25 C24 -1.5(4)
C2 C20 C25 C24 175.0(3)
C27 O1 C28 C29 -174.8(2)
K1 O1 C28 C29 50.2(3)
O2 C29 C28 O1 -63.1(3)
C8 C13 C12 C11 -0.4(4)
C14 C15 C16 C17 -0.5(4)
C42 O6 C41 C40 -177.0(2)
K1 O6 C41 C40 53.2(2)
O5 C40 C41 O6 -65.7(3)
C38 N2 C26 C27 74.1(3)
C32 N2 C26 C27 -164.8(2)
K1 N2 C26 C27 -45.3(3)
C13 C8 C9 C10 0.5(4)
B1 C8 C9 C10 -175.6(3)
C20 C21 C22 C23 0.4(4)
C13 C12 C11 C10 1.2(4)
C28 O1 C27 C26 175.6(2)
K1 O1 C27 C26 -50.1(3)
N2 C26 C27 O1 66.6(3)
C40 O5 C39 C38 169.3(2)
K1 O5 C39 C38 -54.6(3)
C21 C22 C23 C24 -0.8(5)
C37 N3 C43 C42 -163.1(2)
C31 N3 C43 C42 76.5(3)
K1 N3 C43 C42 -42.9(3)
C22 C23 C24 C25 0.1(5)
C20 C25 C24 C23 1.1(5)
C26 N2 C32 C33 74.8(3)
C38 N2 C32 C33 -163.5(2)
K1 N2 C32 C33 -43.9(3)
C34 O3 C33 C32 171.7(2)
K1 O3 C33 C32 -46.0(3)
N2 C32 C33 O3 60.8(3)
C41 O6 C42 C43 178.0(2)
K1 O6 C42 C43 -53.2(3)
N3 C43 C42 O6 67.1(3)
C12 C11 C10 C9 -1.2(5)
C8 C9 C10 C11 0.3(5)
C26 N2 C38 C39 -162.2(3)
C32 N2 C38 C39 76.7(3)
K1 N2 C38 C39 -43.3(3)
O5 C39 C38 N2 67.3(3)
C15 C16 C17 C18 0.6(5)
C16 C17 C18 C19 -1.1(5)
C14 C19 C18 C17 1.4(5)
